data_4104836
loop_
_publ_author_name
'Scott P. West'
'Alakesh Bisai'
'Andrew D. Lim'
'Raja R. Narayan'
'Richmond Sarpong'

_publ_section_title
;
 Total Synthesis of (+)-Lyconadin A and Related Compounds via Oxidative
 C-N Bond Formation
;
_journal_name_full 'Journal of the American Chemical Society'
_journal_page_first 11187
_journal_page_last 11194
_journal_paper_doi 10.1021/ja903868n
_journal_volume 131
_journal_year 2009
_chemical_formula_moiety 'C22 H32 N2 O3 '
_chemical_formula_sum 'C22 H32 N2 O3'
_chemical_formula_weight 372.51
_space_group_IT_number 14
_symmetry_cell_setting monoclinic
_symmetry_Int_Tables_number 14
_symmetry_space_group_name_Hall '-P 2ybc'
_symmetry_space_group_name_H-M 'P 1 21/c 1'
_audit_creation_date 'Wed May 30 13:49:16 2007'
_audit_creation_method 'by teXsan'
_cell_angle_alpha 90
_cell_angle_beta 107.184(2)
_cell_angle_gamma 90
_cell_formula_units_Z 4
_cell_length_a 11.129(1)
_cell_length_b 14.816(2)
_cell_length_c 13.034(1)
_cell_measurement_reflns_used 2994
_cell_measurement_temperature 176.2
_cell_measurement_theta_max 25.5
_cell_measurement_theta_min 2.5
_cell_volume 2053.2(4)
_computing_cell_refinement 'Bruker-AXS SAINT v6.40'
_computing_data_collection 'Bruker-AXS SMART v5.631'
_computing_data_reduction 'Bruker-AXS SAINT v6.40'
_computing_publication_material teXsan
_computing_structure_refinement teXsan
_computing_structure_solution SIR97
_diffrn_measured_fraction_theta_full 0.9941
_diffrn_measured_fraction_theta_max 0.9941
_diffrn_measurement_device_type 'Bruker APEX'
_diffrn_measurement_method \w-scans
_diffrn_radiation_type 'Mo K\a'
_diffrn_radiation_wavelength 0.7107
_diffrn_reflns_av_R_equivalents 0.023
_diffrn_reflns_limit_h_max 13
_diffrn_reflns_limit_h_min 0
_diffrn_reflns_limit_k_max 18
_diffrn_reflns_limit_k_min 0
_diffrn_reflns_limit_l_max 15
_diffrn_reflns_limit_l_min -16
_diffrn_reflns_number 11803
_diffrn_reflns_theta_full 26.39
_diffrn_reflns_theta_max 26.39
_diffrn_standards_decay_% 0
_diffrn_standards_interval_count 0
_diffrn_standards_interval_time 0
_diffrn_standards_number 0
_exptl_absorpt_coefficient_mu 0.080
_exptl_absorpt_correction_T_max 0.988
_exptl_absorpt_correction_T_min 0.830
_exptl_absorpt_correction_type empirical
_exptl_absorpt_process_details 'Blessing, 1995'
_exptl_crystal_colour colorless
_exptl_crystal_density_diffrn 1.205
_exptl_crystal_description tabular
_exptl_crystal_F_000 808.00
_exptl_crystal_size_max 0.240
_exptl_crystal_size_mid 0.150
_exptl_crystal_size_min 0.150
_refine_diff_density_max 0.19
_refine_diff_density_min -0.17
_refine_ls_extinction_method none
_refine_ls_goodness_of_fit_ref 1.818
_refine_ls_hydrogen_treatment constr
_refine_ls_number_parameters 244
_refine_ls_number_reflns 2931
_refine_ls_R_factor_all 0.0609
_refine_ls_R_factor_gt 0.0403
_refine_ls_shift/su_max 0.0003
_refine_ls_structure_factor_coef F
_refine_ls_weighting_details 'w = 1/[\s^2^(Fo) + 0.00022|Fo|^2^]'
_refine_ls_weighting_scheme calc
_refine_ls_wR_factor_all 0.0530
_refine_ls_wR_factor_ref 0.0494
_reflns_number_gt 2931
_reflns_number_total 4185
_reflns_threshold_expression F^2^>3.0\s(F^2^)
_cod_data_source_file ja903868n_si_004.cif
_cod_data_source_block Alakesh_Bisai_ab-boc-1_at_
_cod_original_cell_volume 2053.3(4)
_cod_original_sg_symbol_H-M 'P 21/c '
_cod_original_formula_sum 'C22 H32 N2 O3 '
_cod_database_code 4104836

loop_
_symmetry_equiv_pos_as_xyz
x,y,z
-x,1/2+y,1/2-z
-x,-y,-z
x,1/2-y,1/2+z

loop_
_atom_site_label
_atom_site_type_symbol
_atom_site_fract_x
_atom_site_fract_y
_atom_site_fract_z
_atom_site_U_iso_or_equiv
_atom_site_adp_type
_atom_site_occupancy
_atom_site_calc_flag
O1 O 0.6585(1) -0.00895(7) 0.0404(1) 0.0425(4) Uani 1.00 d
O2 O 0.5467(1) 0.58414(7) -0.14563(9) 0.0372(3) Uani 1.00 d
O3 O 0.7281(1) 0.64672(7) -0.03927(10) 0.0414(4) Uani 1.00 d
N1 N 0.7022(1) 0.49847(8) -0.0342(1) 0.0315(4) Uani 1.00 d
N2 N 0.7192(1) 0.13907(8) 0.0804(1) 0.0305(4) Uani 1.00 d
C1 C 0.6330(1) 0.4140(1) -0.0637(1) 0.0316(5) Uani 1.00 d
C2 C 0.7125(2) 0.3418(1) -0.1009(1) 0.0319(5) Uani 1.00 d
C3 C 0.6955(1) 0.2473(1) -0.0620(1) 0.0289(4) Uani 1.00 d
C4 C 0.7313(1) 0.2238(1) 0.0460(1) 0.0279(4) Uani 1.00 d
C5 C 0.7845(2) 0.2899(1) 0.1368(1) 0.0302(4) Uani 1.00 d
C6 C 0.9051(1) 0.3403(1) 0.1372(1) 0.0310(5) Uani 1.00 d
C7 C 0.9617(2) 0.3885(1) 0.2459(1) 0.0397(5) Uani 1.00 d
C8 C 0.9377(2) 0.4907(1) 0.2451(1) 0.0362(5) Uani 1.00 d
C9 C 0.8130(2) 0.5140(1) 0.1629(1) 0.0350(5) Uani 1.00 d
C10 C 0.8234(2) 0.4960(1) 0.0508(1) 0.0308(4) Uani 1.00 d
C11 C 0.8969(1) 0.4078(1) 0.0451(1) 0.0310(4) Uani 1.00 d
C12 C 0.8519(2) 0.3692(1) -0.0678(1) 0.0342(5) Uani 1.00 d
C13 C 0.6464(2) 0.1788(1) -0.1358(1) 0.0328(5) Uani 1.00 d
C14 C 0.6342(2) 0.0924(1) -0.1027(1) 0.0350(5) Uani 1.00 d
C15 C 0.6718(1) 0.0766(1) 0.0071(1) 0.0326(5) Uani 1.00 d
C16 C 0.6825(2) -0.0218(1) 0.1532(2) 0.0459(6) Uani 1.00 d
C17 C 0.9489(2) 0.5254(1) 0.3566(2) 0.0532(6) Uani 1.00 d
C18 C 0.6491(2) 0.5772(1) -0.0792(1) 0.0317(5) Uani 1.00 d
C19 C 0.6955(2) 0.7407(1) -0.0701(1) 0.0326(5) Uani 1.00 d
C20 C 0.5759(2) 0.7674(1) -0.0460(2) 0.0516(6) Uani 1.00 d
C21 C 0.6878(2) 0.7540(1) -0.1866(2) 0.0494(6) Uani 1.00 d
C22 C 0.8071(2) 0.7908(1) 0.0030(2) 0.0432(5) Uani 1.00 d
H1 H 0.6114 0.3915 -0.0032 0.0379 Uiso 1.00 calc
H2 H 0.5584 0.4253 -0.1205 0.0379 Uiso 1.00 calc
H3 H 0.6841 0.3406 -0.1772 0.0383 Uiso 1.00 calc
H4 H 0.7215 0.3340 0.1341 0.0363 Uiso 1.00 calc
H5 H 0.8016 0.2573 0.2023 0.0363 Uiso 1.00 calc
H6 H 0.9642 0.2955 0.1322 0.0372 Uiso 1.00 calc
H7 H 0.9269 0.3618 0.2970 0.0476 Uiso 1.00 calc
H8 H 1.0501 0.3791 0.2674 0.0476 Uiso 1.00 calc
H9 H 1.0020 0.5191 0.2224 0.0434 Uiso 1.00 calc
H10 H 0.7481 0.4777 0.1749 0.0420 Uiso 1.00 calc
H11 H 0.7941 0.5759 0.1693 0.0420 Uiso 1.00 calc
H12 H 0.8722 0.5440 0.0357 0.0370 Uiso 1.00 calc
H13 H 0.9811 0.4265 0.0542 0.0371 Uiso 1.00 calc
H14 H 0.9009 0.3174 -0.0712 0.0411 Uiso 1.00 calc
H15 H 0.8634 0.4135 -0.1167 0.0411 Uiso 1.00 calc
H16 H 0.6209 0.1922 -0.2104 0.0393 Uiso 1.00 calc
H17 H 0.6015 0.0453 -0.1527 0.0420 Uiso 1.00 calc
H18 H 0.6715 -0.0837 0.1674 0.0550 Uiso 1.00 calc
H19 H 0.7664 -0.0041 0.1894 0.0550 Uiso 1.00 calc
H20 H 0.6256 0.0138 0.1778 0.0550 Uiso 1.00 calc
H21 H 0.8858 0.4984 0.3821 0.0638 Uiso 1.00 calc
H22 H 1.0296 0.5106 0.4035 0.0638 Uiso 1.00 calc
H23 H 0.9385 0.5891 0.3543 0.0638 Uiso 1.00 calc
H24 H 0.5831 0.7537 0.0268 0.0619 Uiso 1.00 calc
H25 H 0.5622 0.8303 -0.0578 0.0619 Uiso 1.00 calc
H26 H 0.5071 0.7350 -0.0917 0.0619 Uiso 1.00 calc
H27 H 0.6742 0.8161 -0.2047 0.0593 Uiso 1.00 calc
H28 H 0.6201 0.7194 -0.2305 0.0593 Uiso 1.00 calc
H29 H 0.7643 0.7350 -0.1981 0.0593 Uiso 1.00 calc
H30 H 0.7971 0.8537 -0.0107 0.0518 Uiso 1.00 calc
H31 H 0.8822 0.7706 -0.0102 0.0518 Uiso 1.00 calc
H32 H 0.8118 0.7793 0.0758 0.0518 Uiso 1.00 calc

loop_
_atom_site_aniso_label
_atom_site_aniso_U_11
_atom_site_aniso_U_22
_atom_site_aniso_U_33
_atom_site_aniso_U_12
_atom_site_aniso_U_13
_atom_site_aniso_U_23
O1 0.0510(8) 0.0259(6) 0.0487(8) -0.0020(5) 0.0115(6) 0.0004(5)
O2 0.0363(7) 0.0318(6) 0.0351(7) 0.0010(5) -0.0023(6) 0.0025(5)
O3 0.0394(7) 0.0262(6) 0.0481(8) -0.0026(5) -0.0035(6) 0.0029(5)
N1 0.0293(8) 0.0282(7) 0.0321(8) -0.0026(6) 0.0016(6) 0.0041(6)
N2 0.0293(7) 0.0258(7) 0.0360(8) 0.0021(6) 0.0089(6) 0.0009(6)
C1 0.0318(9) 0.0265(8) 0.0335(10) -0.0010(7) 0.0050(7) 0.0047(7)
C2 0.0381(10) 0.0324(9) 0.0246(9) -0.0005(7) 0.0083(7) 0.0035(7)
C3 0.0286(9) 0.0302(9) 0.0286(9) 0.0025(7) 0.0096(7) -0.0009(7)
C4 0.0257(9) 0.0274(9) 0.0317(9) 0.0017(6) 0.0101(7) 0.0007(7)
C5 0.0378(9) 0.0276(9) 0.0247(9) -0.0011(7) 0.0083(7) 0.0031(6)
C6 0.0280(9) 0.0305(9) 0.0328(10) 0.0025(7) 0.0065(7) 0.0047(7)
C7 0.0374(10) 0.040(1) 0.035(1) -0.0069(8) -0.0003(8) 0.0076(8)
C8 0.0346(10) 0.040(1) 0.0308(10) -0.0067(7) 0.0047(8) 0.0010(7)
C9 0.0345(10) 0.0337(9) 0.036(1) -0.0017(7) 0.0088(8) -0.0010(7)
C10 0.0286(9) 0.0315(9) 0.0309(9) -0.0036(7) 0.0066(7) 0.0053(7)
C11 0.0233(8) 0.0352(9) 0.0347(10) -0.0010(7) 0.0091(7) 0.0058(7)
C12 0.0366(10) 0.0361(9) 0.0340(10) 0.0011(7) 0.0167(8) 0.0060(7)
C13 0.0305(9) 0.0389(10) 0.0290(9) 0.0019(7) 0.0088(7) -0.0029(7)
C14 0.0347(9) 0.0306(9) 0.039(1) -0.0006(7) 0.0094(8) -0.0098(7)
C15 0.0297(9) 0.0244(9) 0.045(1) 0.0030(7) 0.0128(8) -0.0017(7)
C16 0.051(1) 0.0315(10) 0.053(1) -0.0041(8) 0.0120(10) 0.0076(8)
C17 0.054(1) 0.064(1) 0.036(1) -0.007(1) 0.0054(9) -0.0067(9)
C18 0.0359(10) 0.0285(9) 0.0291(9) -0.0006(7) 0.0070(8) -0.0009(7)
C19 0.0332(9) 0.0231(8) 0.041(1) 0.0010(7) 0.0099(8) 0.0002(7)
C20 0.044(1) 0.042(1) 0.072(1) -0.0057(9) 0.023(1) -0.0182(10)
C21 0.054(1) 0.046(1) 0.048(1) -0.0092(9) 0.0136(10) 0.0051(9)
C22 0.040(1) 0.034(1) 0.052(1) -0.0030(8) 0.0089(9) -0.0053(8)

loop_
_atom_type_symbol
_atom_type_description
_atom_type_scat_dispersion_real
_atom_type_scat_dispersion_imag
_atom_type_scat_source
C C 0.003 0.002
;International Tables for Crystallography
(1992, Vol. C, Tables 4.2.6.8 and 6.1.1.1)
;
N N 0.006 0.003
;International Tables for Crystallography
(1992, Vol. C, Tables 4.2.6.8 and 6.1.1.1)
;
O O 0.011 0.006
;International Tables for Crystallography
(1992, Vol. C, Tables 4.2.6.8 and 6.1.1.1)
;
H H 0.000 0.000
;International Tables for Crystallography
(1992, Vol. C, Table 6.1.1.2)
;

loop_
_geom_angle_atom_site_label_1
_geom_angle_atom_site_label_2
_geom_angle_atom_site_label_3
_geom_angle
_geom_angle_publ_flag
C15 O1 C16 116.6(1) ?
C18 O3 C19 122.5(1) ?
C1 N1 C10 118.1(1) ?
C1 N1 C18 119.6(1) ?
C10 N1 C18 122.1(1) ?
C4 N2 C15 117.9(1) ?
N1 C1 C2 111.5(1) ?
C1 C2 C3 113.0(1) ?
C1 C2 C12 110.6(1) ?
C3 C2 C12 111.4(1) ?
C2 C3 C4 122.8(1) ?
C2 C3 C13 120.2(1) ?
C4 C3 C13 116.9(1) ?
N2 C4 C3 122.8(1) ?
N2 C4 C5 113.3(1) ?
C3 C4 C5 124.0(1) ?
C4 C5 C6 117.1(1) ?
C5 C6 C7 110.3(1) ?
C5 C6 C11 117.5(1) ?
C7 C6 C11 109.1(1) ?
C6 C7 C8 115.3(1) ?
C7 C8 C9 110.4(1) ?
C7 C8 C17 111.4(1) ?
C9 C8 C17 113.5(2) ?
C8 C9 C10 108.9(1) ?
N1 C10 C9 114.0(1) ?
N1 C10 C11 111.3(1) ?
C9 C10 C11 112.5(1) ?
C6 C11 C10 114.7(1) ?
C6 C11 C12 115.9(1) ?
C10 C11 C12 109.5(1) ?
C2 C12 C11 112.9(1) ?
C3 C13 C14 121.2(2) ?
C13 C14 C15 117.0(1) ?
O1 C15 N2 118.6(2) ?
O1 C15 C14 117.2(1) ?
N2 C15 C14 124.2(2) ?
O2 C18 O3 125.1(1) ?
O2 C18 N1 125.2(1) ?
O3 C18 N1 109.7(1) ?
O3 C19 C20 110.7(1) ?
O3 C19 C21 109.6(1) ?
O3 C19 C22 101.6(1) ?
C20 C19 C21 112.7(2) ?
C20 C19 C22 110.5(1) ?
C21 C19 C22 111.2(2) ?
N1 C1 H1 108.968 no
N1 C1 H2 108.968 no
C2 C1 H1 108.966 no
C2 C1 H2 108.967 no
H1 C1 H2 109.460 no
C1 C2 H3 107.196 no
C3 C2 H3 107.196 no
C12 C2 H3 107.196 no
C4 C5 H4 107.525 no
C4 C5 H5 107.525 no
C6 C5 H4 107.525 no
C6 C5 H5 107.525 no
H4 C5 H5 109.460 no
C5 C6 H6 106.420 no
C7 C6 H6 106.421 no
C11 C6 H6 106.420 no
C6 C7 H7 108.009 no
C6 C7 H8 108.010 no
C8 C7 H7 108.010 no
C8 C7 H8 108.010 no
H7 C7 H8 109.460 no
C7 C8 H9 107.075 no
C9 C8 H9 107.076 no
C17 C8 H9 107.077 no
C8 C9 H10 109.612 no
C8 C9 H11 109.611 no
C10 C9 H10 109.613 no
C10 C9 H11 109.613 no
H10 C9 H11 109.459 no
N1 C10 H12 106.127 no
C9 C10 H12 106.128 no
C11 C10 H12 106.126 no
C6 C11 H13 105.199 no
C10 C11 H13 105.200 no
C12 C11 H13 105.200 no
C2 C12 H14 108.618 no
C2 C12 H15 108.618 no
C11 C12 H14 108.618 no
C11 C12 H15 108.618 no
H14 C12 H15 109.461 no
C3 C13 H16 119.401 no
C14 C13 H16 119.400 no
C13 C14 H17 121.481 no
C15 C14 H17 121.481 no
O1 C16 H18 109.471 no
O1 C16 H19 109.470 no
O1 C16 H20 109.470 no
H18 C16 H19 109.472 no
H18 C16 H20 109.472 no
H19 C16 H20 109.473 no
C8 C17 H21 109.470 no
C8 C17 H22 109.470 no
C8 C17 H23 109.469 no
H21 C17 H22 109.473 no
H21 C17 H23 109.473 no
H22 C17 H23 109.473 no
C19 C20 H24 109.470 no
C19 C20 H25 109.471 no
C19 C20 H26 109.470 no
H24 C20 H25 109.473 no
H24 C20 H26 109.471 no
H25 C20 H26 109.473 no
C19 C21 H27 109.470 no
C19 C21 H28 109.470 no
C19 C21 H29 109.471 no
H27 C21 H28 109.472 no
H27 C21 H29 109.472 no
H28 C21 H29 109.473 no
C19 C22 H30 109.470 no
C19 C22 H31 109.470 no
C19 C22 H32 109.469 no
H30 C22 H31 109.473 no
H30 C22 H32 109.473 no
H31 C22 H32 109.472 no

loop_
_geom_bond_atom_site_label_1
_geom_bond_atom_site_label_2
_geom_bond_distance
_geom_bond_publ_flag
O1 C15 1.362(2) yes
O1 C16 1.427(2) yes
O2 C18 1.215(2) yes
O3 C18 1.354(2) yes
O3 C19 1.465(2) yes
N1 C1 1.461(2) yes
N1 C10 1.471(2) yes
N1 C18 1.360(2) yes
N2 C4 1.354(2) yes
N2 C15 1.323(2) yes
C1 C2 1.554(2) yes
C2 C3 1.520(2) yes
C2 C12 1.536(2) yes
C3 C4 1.389(2) yes
C3 C13 1.395(2) yes
C4 C5 1.515(2) yes
C5 C6 1.535(2) yes
C6 C7 1.545(2) yes
C6 C11 1.544(2) yes
C7 C8 1.537(2) yes
C8 C9 1.522(2) yes
C8 C17 1.512(3) yes
C9 C10 1.522(2) yes
C10 C11 1.555(2) yes
C11 C12 1.519(2) yes
C13 C14 1.370(2) yes
C14 C15 1.387(2) yes
C19 C20 1.508(3) yes
C19 C21 1.509(3) yes
C19 C22 1.517(2) yes
C1 H1 0.950 no
C1 H2 0.950 no
C2 H3 0.950 no
C5 H4 0.950 no
C5 H5 0.950 no
C6 H6 0.950 no
C7 H7 0.950 no
C7 H8 0.950 no
C8 H9 0.950 no
C9 H10 0.950 no
C9 H11 0.950 no
C10 H12 0.950 no
C11 H13 0.950 no
C12 H14 0.950 no
C12 H15 0.950 no
C13 H16 0.950 no
C14 H17 0.950 no
C16 H18 0.950 no
C16 H19 0.950 no
C16 H20 0.950 no
C17 H21 0.950 no
C17 H22 0.950 no
C17 H23 0.950 no
C20 H24 0.950 no
C20 H25 0.950 no
C20 H26 0.950 no
C21 H27 0.950 no
C21 H28 0.950 no
C21 H29 0.950 no
C22 H30 0.950 no
C22 H31 0.950 no
C22 H32 0.950 no

loop_
_geom_contact_atom_site_label_1
_geom_contact_atom_site_label_2
_geom_contact_distance
_geom_contact_site_symmetry_2
O1 O1 3.380(3) 3_655
O1 C22 3.501(2) 1_545
O1 C20 3.533(2) 1_545
O2 C14 3.306(2) 2_654
O2 C13 3.329(2) 2_654
O2 C16 3.515(2) 4_554
N2 C20 3.469(2) 3_665
C4 C20 3.421(3) 3_665
C14 C16 3.547(3) 3_655

loop_
_geom_torsion_atom_site_label_1
_geom_torsion_atom_site_label_2
_geom_torsion_atom_site_label_3
_geom_torsion_atom_site_label_4
_geom_torsion
_geom_torsion_site_symmetry_1
_geom_torsion_site_symmetry_2
_geom_torsion_site_symmetry_3
_geom_torsion_site_symmetry_4
_geom_torsion_publ_flag
O1 C15 N2 C4 -179.7(1) 1_555 1_555 1_555 1_555 yes
O1 C15 C14 C13 179.2(1) 1_555 1_555 1_555 1_555 yes
O2 C18 O3 C19 2.3(3) 1_555 1_555 1_555 1_555 yes
O2 C18 N1 C1 -1.6(3) 1_555 1_555 1_555 1_555 yes
O2 C18 N1 C10 -176.1(2) 1_555 1_555 1_555 1_555 yes
O3 C18 N1 C1 178.9(1) 1_555 1_555 1_555 1_555 yes
O3 C18 N1 C10 4.4(2) 1_555 1_555 1_555 1_555 yes
N1 C1 C2 C3 141.1(1) 1_555 1_555 1_555 1_555 yes
N1 C1 C2 C12 15.5(2) 1_555 1_555 1_555 1_555 yes
N1 C10 C9 C8 168.4(1) 1_555 1_555 1_555 1_555 yes
N1 C10 C11 C6 -109.4(2) 1_555 1_555 1_555 1_555 yes
N1 C10 C11 C12 22.9(2) 1_555 1_555 1_555 1_555 yes
N1 C18 O3 C19 -178.2(1) 1_555 1_555 1_555 1_555 yes
N2 C4 C3 C2 -178.2(1) 1_555 1_555 1_555 1_555 yes
N2 C4 C3 C13 -0.5(2) 1_555 1_555 1_555 1_555 yes
N2 C4 C5 C6 122.8(1) 1_555 1_555 1_555 1_555 yes
N2 C15 O1 C16 7.5(2) 1_555 1_555 1_555 1_555 yes
N2 C15 C14 C13 -0.7(3) 1_555 1_555 1_555 1_555 yes
C1 N1 C10 C9 -91.9(2) 1_555 1_555 1_555 1_555 yes
C1 N1 C10 C11 36.6(2) 1_555 1_555 1_555 1_555 yes
C1 C2 C3 C4 -64.2(2) 1_555 1_555 1_555 1_555 yes
C1 C2 C3 C13 118.2(2) 1_555 1_555 1_555 1_555 yes
C1 C2 C12 C11 41.9(2) 1_555 1_555 1_555 1_555 yes
C2 C1 N1 C10 -58.0(2) 1_555 1_555 1_555 1_555 yes
C2 C1 N1 C18 127.3(2) 1_555 1_555 1_555 1_555 yes
C2 C3 C4 C5 3.3(2) 1_555 1_555 1_555 1_555 yes
C2 C3 C13 C14 177.7(2) 1_555 1_555 1_555 1_555 yes
C2 C12 C11 C6 68.8(2) 1_555 1_555 1_555 1_555 yes
C2 C12 C11 C10 -62.8(2) 1_555 1_555 1_555 1_555 yes
C3 C2 C12 C11 -84.6(2) 1_555 1_555 1_555 1_555 yes
C3 C4 N2 C15 0.4(2) 1_555 1_555 1_555 1_555 yes
C3 C4 C5 C6 -58.6(2) 1_555 1_555 1_555 1_555 yes
C3 C13 C14 C15 0.6(2) 1_555 1_555 1_555 1_555 yes
C4 N2 C15 C14 0.2(2) 1_555 1_555 1_555 1_555 yes
C4 C3 C2 C12 61.0(2) 1_555 1_555 1_555 1_555 yes
C4 C3 C13 C14 0.0(2) 1_555 1_555 1_555 1_555 yes
C4 C5 C6 C7 -167.9(1) 1_555 1_555 1_555 1_555 yes
C4 C5 C6 C11 66.2(2) 1_555 1_555 1_555 1_555 yes
C5 C4 N2 C15 179.1(1) 1_555 1_555 1_555 1_555 yes
C5 C4 C3 C13 -179.0(1) 1_555 1_555 1_555 1_555 yes
C5 C6 C7 C8 -102.3(2) 1_555 1_555 1_555 1_555 yes
C5 C6 C11 C10 71.4(2) 1_555 1_555 1_555 1_555 yes
C5 C6 C11 C12 -57.8(2) 1_555 1_555 1_555 1_555 yes
C6 C7 C8 C9 30.6(2) 1_555 1_555 1_555 1_555 yes
C6 C7 C8 C17 157.6(1) 1_555 1_555 1_555 1_555 yes
C6 C11 C10 C9 20.0(2) 1_555 1_555 1_555 1_555 yes
C7 C6 C11 C10 -55.1(2) 1_555 1_555 1_555 1_555 yes
C7 C6 C11 C12 175.7(1) 1_555 1_555 1_555 1_555 yes
C7 C8 C9 C10 -67.4(2) 1_555 1_555 1_555 1_555 yes
C8 C7 C6 C11 28.2(2) 1_555 1_555 1_555 1_555 yes
C8 C9 C10 C11 40.5(2) 1_555 1_555 1_555 1_555 yes
C9 C10 N1 C18 82.6(2) 1_555 1_555 1_555 1_555 yes
C9 C10 C11 C12 152.2(1) 1_555 1_555 1_555 1_555 yes
C10 C9 C8 C17 166.8(1) 1_555 1_555 1_555 1_555 yes
C11 C10 N1 C18 -148.8(1) 1_555 1_555 1_555 1_555 yes
C12 C2 C3 C13 -116.6(2) 1_555 1_555 1_555 1_555 yes
C14 C15 O1 C16 -172.4(2) 1_555 1_555 1_555 1_555 yes
C18 O3 C19 C20 57.5(2) 1_555 1_555 1_555 1_555 yes
C18 O3 C19 C21 -67.4(2) 1_555 1_555 1_555 1_555 yes
C18 O3 C19 C22 174.9(1) 1_555 1_555 1_555 1_555 yes
